data_9001742
loop_
_publ_author_name
'Bonazzi, P.'
'Menchetti, S.'
'Reinecke, T.'

_publ_section_title
;
 Solid solution between piemontite and androsite-(La), a new mineral of the
 epidote group from Andros Island, Greece
 Sample: VA-1a
;
_journal_name_full 'American Mineralogist'
_journal_page_first 735
_journal_page_last 742
_journal_volume 81
_journal_year 1996
_chemical_formula_sum
;Al1.71 Ca0.96 Ce0.23 Cu0.13 Fe0.4 Gd0.01 H La0.11 Mg0.16 Mn0.93 Nd0.1 O13
 Pr0.03 Si3 Sm0.02 Sr0.19 Th0.02
;
_chemical_name_mineral Piemontite
_space_group_IT_number 11
_symmetry_space_group_name_Hall '-P 2yb'
_symmetry_space_group_name_H-M 'P 1 21/m 1'
_cell_angle_alpha 90
_cell_angle_beta 114.44
_cell_angle_gamma 90
_cell_formula_units_Z 2
_cell_length_a 8.890
_cell_length_b 5.690
_cell_length_c 10.135
_cell_volume 466.732
_database_code_amcsd 0001798
_exptl_crystal_density_diffrn 3.953
_cod_original_formula_sum
;Ca.96 Mn.93 Th.02 Sr.19 La.11 Ce.23 Pr.03 Nd.1 Sm.02 Gd.01 Si3 Fe.4 Al1.71
 Mg.16 Cu.13 H O13
;
_cod_database_code 9001742

loop_
_space_group_symop_operation_xyz
x,y,z
x,1/2-y,z
-x,1/2+y,-z
-x,-y,-z

loop_
_atom_site_label
_atom_site_fract_x
_atom_site_fract_y
_atom_site_fract_z
_atom_site_occupancy
_atom_site_U_iso_or_equiv
Ca1 0.75900 0.75000 0.15230 0.67000 0.01280
Mn1_1 0.75900 0.75000 0.15230 0.33000 0.01280
Th2 0.59420 0.75000 0.42560 0.02000 0.01230
Ca2 0.59420 0.75000 0.42560 0.29000 0.01230
Sr2 0.59420 0.75000 0.42560 0.19000 0.01230
La2 0.59420 0.75000 0.42560 0.11000 0.01230
Ce2 0.59420 0.75000 0.42560 0.23000 0.01230
Pr2 0.59420 0.75000 0.42560 0.03000 0.01230
Nd2 0.59420 0.75000 0.42560 0.10000 0.01230
Sm2 0.59420 0.75000 0.42560 0.02000 0.01230
Gd2 0.59420 0.75000 0.42560 0.01000 0.01230
Si1 0.34400 0.75000 0.03990 1.00000 0.00820
Si2 0.68930 0.25000 0.27870 1.00000 0.00810
Si3 0.18640 0.75000 0.32130 1.00000 0.00720
Mn1_2 0.00000 0.00000 0.00000 0.30000 0.00860
Fe1 0.00000 0.00000 0.00000 0.20000 0.00860
Al1 0.00000 0.00000 0.00000 0.34000 0.00860
Mg1 0.00000 0.00000 0.00000 0.16000 0.00860
Al2 0.00000 0.00000 0.50000 1.00000 0.00720
Mn3 0.30200 0.25000 0.21510 0.30000 0.01260
Fe3 0.30200 0.25000 0.21510 0.20000 0.01260
Cu3 0.30200 0.25000 0.21510 0.13000 0.01260
Al3 0.30200 0.25000 0.21510 0.37000 0.01260
H 0.06200 0.25000 0.34100 1.00000 0.05000
O1 0.24010 0.99210 0.03270 1.00000 0.01540
O2 0.30870 0.97630 0.35780 1.00000 0.01140
O3 0.79980 0.01350 0.33570 1.00000 0.01390
O4 0.05580 0.25000 0.13130 1.00000 0.00950
O5 0.04500 0.75000 0.15240 1.00000 0.01160
O6 0.07400 0.75000 0.41530 1.00000 0.01010
O7 0.51540 0.75000 0.17680 1.00000 0.01620
O8 0.54100 0.25000 0.32860 1.00000 0.02080
O9 0.61530 0.25000 0.10270 1.00000 0.02030
O10 0.08650 0.25000 0.43110 1.00000 0.00930

loop_
_cod_changelog_entry_id
_cod_changelog_entry_author
_cod_changelog_entry_date
_cod_changelog_entry_text
1
;cod-tools version 3.10.1
Id: cif_fix_AMCSD_atom_labels 10224 2024-08-07 11:09:31Z saulius
;
2024-08-07T19:38:17+03:00
;Changed the following '_atom_site_label' values:
the first duplicated label 'Mn1'  converted to 'Mn1_1'
duplicated label 'Mn1' at index 14 converted to 'Mn1_2'
;

loop_
_cod_related_entry_id
_cod_related_entry_database
_cod_related_entry_code
1 AMCSD 0001798
